data_7217529
loop_
_publ_author_name
'Hao, Yu-Cheng'
'Xu, Xiang'
'Kong, Fang'
'Song, Jun-Ling'
'Mao, Jiang-Gao'

_publ_section_title
;
 PbCd2B6O12and EuZnB5O10: syntheses, crystal structures and
 characterizations of two new mixed metal borates
;
_journal_issue 33
_journal_name_full CrystEngComm
_journal_page_first 7689
_journal_paper_doi 10.1039/C4CE00777H
_journal_volume 16
_journal_year 2014
_chemical_formula_moiety B5EuO10Zn
_chemical_formula_sum 'B5 Eu O10 Zn'
_chemical_formula_weight 431.38
_chemical_name_systematic
; 
 ? 
;
_space_group_IT_number 14
_symmetry_cell_setting monoclinic
_symmetry_space_group_name_Hall '-P 2yn'
_symmetry_space_group_name_H-M 'P 1 21/n 1'
_atom_sites_solution_hydrogens none
_atom_sites_solution_primary direct
_atom_sites_solution_secondary difmap
_audit_creation_method SHELXL-97
_cell_angle_alpha 90.00
_cell_angle_beta 93.358(5)
_cell_angle_gamma 90.00
_cell_formula_units_Z 4
_cell_length_a 8.6173(5)
_cell_length_b 7.5994(4)
_cell_length_c 9.4036(5)
_cell_measurement_reflns_used 2807
_cell_measurement_temperature 293(2)
_cell_measurement_theta_max 26.3152
_cell_measurement_theta_min 2.3628
_cell_volume 614.75(6)
_computing_cell_refinement
; 
CrysAlisPro, Agilent Technologies, 
Version 1.171.36.20 (release 27-06-2012 CrysAlis171 .NET) 
(compiled Jul 11 2012,15:38:31)
;
_computing_data_collection
; 
CrysAlisPro, Agilent Technologies, 
Version 1.171.36.20 (release 27-06-2012 CrysAlis171 .NET) 
(compiled Jul 11 2012,15:38:31)
;
_computing_data_reduction
; 
CrysAlisPro, Agilent Technologies, 
Version 1.171.36.20 (release 27-06-2012 CrysAlis171 .NET) 
(compiled Jul 11 2012,15:38:31)
;
_computing_molecular_graphics 'Bruker SHELXTL'
_computing_publication_material 'Bruker SHELXTL'
_computing_structure_refinement 'SHELXL-97 (Sheldrick, 1997)'
_computing_structure_solution 'SHELXS-97 (Sheldrick, 1990)'
_diffrn_ambient_temperature 293.00(10)
_diffrn_measured_fraction_theta_full 0.9993
_diffrn_measured_fraction_theta_max 0.9926
_diffrn_measurement_device_type 'SuperNova, Dual, Cu at zero, Atlas'
_diffrn_measurement_method '\w scans'
_diffrn_radiation_monochromator graphite
_diffrn_radiation_source 'fine-focus sealed tube'
_diffrn_radiation_type MoK\a
_diffrn_radiation_wavelength 0.71073
_diffrn_reflns_av_R_equivalents 0.0378
_diffrn_reflns_av_sigmaI/netI 0.0354
_diffrn_reflns_limit_h_max 10
_diffrn_reflns_limit_h_min -10
_diffrn_reflns_limit_k_max 7
_diffrn_reflns_limit_k_min -9
_diffrn_reflns_limit_l_max 9
_diffrn_reflns_limit_l_min -11
_diffrn_reflns_number 4460
_diffrn_reflns_theta_full 26.3154
_diffrn_reflns_theta_max 26.37
_diffrn_reflns_theta_min 3.12
_exptl_absorpt_coefficient_mu 14.066
_exptl_absorpt_correction_T_max 1.00000
_exptl_absorpt_correction_T_min 0.69338
_exptl_absorpt_correction_type multi-scan
_exptl_absorpt_process_details
;
CrysAlisPro, Agilent Technologies,
Version 1.171.36.20 (release 27-06-2012 CrysAlis171 .NET)
(compiled Jul 11 2012,15:38:31)
Empirical absorption correction using spherical harmonics,
 implemented in SCALE3 ABSPACK scaling algorithm.
;
_exptl_crystal_colour colorless
_exptl_crystal_density_diffrn 4.661
_exptl_crystal_density_method 'not measured'
_exptl_crystal_description column
_exptl_crystal_F_000 792
_exptl_crystal_size_max 0.08
_exptl_crystal_size_mid 0.06
_exptl_crystal_size_min 0.04
_refine_diff_density_max 0.852
_refine_diff_density_min -0.846
_refine_diff_density_rms 0.200
_refine_ls_extinction_coef 0.0005(2)
_refine_ls_extinction_expression Fc^*^=kFc[1+0.001xFc^2^\l^3^/sin(2\q)]^-1/4^
_refine_ls_extinction_method SHELXL
_refine_ls_goodness_of_fit_ref 1.072
_refine_ls_hydrogen_treatment none
_refine_ls_matrix_type full
_refine_ls_number_parameters 155
_refine_ls_number_reflns 1256
_refine_ls_number_restraints 36
_refine_ls_restrained_S_all 1.060
_refine_ls_R_factor_all 0.0268
_refine_ls_R_factor_gt 0.0221
_refine_ls_shift/su_max 0.002
_refine_ls_shift/su_mean 0.000
_refine_ls_structure_factor_coef Fsqd
_refine_ls_weighting_details 'calc w=1/[\s^2^(Fo^2^)+(0.0225P)^2^+0.0000P] where P=(Fo^2^+2Fc^2^)/3'
_refine_ls_weighting_scheme calc
_refine_ls_wR_factor_gt 0.0487
_refine_ls_wR_factor_ref 0.0511
_reflns_number_gt 1127
_reflns_number_total 1256
_reflns_threshold_expression >2sigma(I)
_cod_duplicate_entry 7216554
_cod_data_source_file c4ce00777h1.cif
_cod_data_source_block EuZnB5O10
_cod_original_sg_symbol_H-M P2(1)/n
_cod_database_code 7217529

loop_
_symmetry_equiv_pos_as_xyz
'x, y, z'
'-x+1/2, y+1/2, -z+1/2'
'-x, -y, -z'
'x-1/2, -y-1/2, z-1/2'

loop_
_atom_site_label
_atom_site_type_symbol
_atom_site_fract_x
_atom_site_fract_y
_atom_site_fract_z
_atom_site_U_iso_or_equiv
_atom_site_adp_type
_atom_site_occupancy
_atom_site_symmetry_multiplicity
_atom_site_calc_flag
_atom_site_refinement_flags
Eu1 Eu 1.18384(3) 0.18243(4) -0.76261(3) 0.00628(12) Uani 1 1 d .
Zn1 Zn 1.10767(6) 0.08972(8) -0.37485(6) 0.00786(16) Uani 1 1 d .
B1 B 1.4823(6) 0.3232(8) -0.6075(6) 0.0042(11) Uani 1 1 d U
B2 B 1.6557(6) 0.0995(8) -0.4971(6) 0.0086(12) Uani 1 1 d U
B3 B 1.5847(6) 0.0758(8) -0.7605(6) 0.0067(12) Uani 1 1 d .
B4 B 1.5682(6) -0.1867(8) -0.9127(6) 0.0056(12) Uani 1 1 d U
B5 B 1.7795(6) 0.0313(8) -0.9444(6) 0.0057(12) Uani 1 1 d .
O1 O 1.3253(4) 0.3939(5) -0.5832(3) 0.0062(7) Uani 1 1 d U
O2 O 1.5841(3) 0.4721(5) -0.6484(4) 0.0068(7) Uani 1 1 d .
O3 O 1.5426(4) 0.2273(5) -0.4818(4) 0.0066(7) Uani 1 1 d .
O4 O 1.7379(3) 0.0498(5) -0.3792(4) 0.0063(7) Uani 1 1 d .
O5 O 1.6828(4) 0.0339(5) -0.6289(4) 0.0077(8) Uani 1 1 d .
O6 O 1.4650(4) 0.2089(5) -0.7310(4) 0.0048(7) Uani 1 1 d .
O7 O 1.5110(4) -0.0884(5) -0.8057(4) 0.0068(8) Uani 1 1 d .
O8 O 1.4972(4) -0.3489(5) -0.9294(4) 0.0062(7) Uani 1 1 d U
O9 O 1.6852(4) -0.1262(5) -0.9909(4) 0.0072(8) Uani 1 1 d .
O10 O 1.6830(4) 0.1497(5) -0.8652(4) 0.0059(7) Uani 1 1 d .

loop_
_atom_site_aniso_label
_atom_site_aniso_U_11
_atom_site_aniso_U_22
_atom_site_aniso_U_33
_atom_site_aniso_U_23
_atom_site_aniso_U_13
_atom_site_aniso_U_12
Eu1 0.00764(17) 0.00404(17) 0.00707(17) 0.00088(10) -0.00036(10) 0.00027(9)
Zn1 0.0098(3) 0.0045(3) 0.0091(3) 0.0001(2) -0.0009(2) 0.0004(2)
B1 0.003(2) 0.004(2) 0.006(2) -0.0015(18) -0.0014(17) 0.0004(17)
B2 0.008(2) 0.007(2) 0.010(2) -0.0013(19) 0.0009(17) -0.0036(19)
B3 0.010(3) 0.005(3) 0.005(3) -0.001(2) -0.002(2) 0.002(2)
B4 0.0067(18) 0.005(2) 0.0047(19) 0.0015(16) -0.0007(15) 0.0024(15)
B5 0.009(3) 0.005(3) 0.004(3) 0.000(2) 0.003(2) -0.001(2)
O1 0.0038(14) 0.0076(17) 0.0073(16) -0.0017(14) 0.0025(12) 0.0021(13)
O2 0.0052(16) 0.008(2) 0.0068(18) -0.0004(15) -0.0005(13) -0.0020(14)
O3 0.0095(17) 0.003(2) 0.0078(19) 0.0008(15) 0.0028(13) 0.0010(14)
O4 0.0048(16) 0.006(2) 0.0077(18) 0.0005(15) 0.0002(13) 0.0012(14)
O5 0.0082(17) 0.007(2) 0.0076(18) -0.0002(15) -0.0001(13) -0.0004(14)
O6 0.0046(16) 0.006(2) 0.0035(18) -0.0020(14) -0.0018(13) 0.0038(13)
O7 0.0062(16) 0.007(2) 0.0075(19) 0.0016(15) 0.0020(13) 0.0012(14)
O8 0.0063(15) 0.0029(17) 0.0095(16) -0.0010(13) -0.0002(12) -0.0004(12)
O9 0.0069(17) 0.006(2) 0.0089(19) -0.0032(15) 0.0008(13) -0.0015(14)
O10 0.0068(17) 0.0036(19) 0.0073(18) -0.0002(15) 0.0010(13) 0.0028(14)

loop_
_atom_type_symbol
_atom_type_description
_atom_type_scat_dispersion_real
_atom_type_scat_dispersion_imag
_atom_type_scat_source
B B 0.0013 0.0007 'International Tables Vol C Tables 4.2.6.8 and 6.1.1.4'
O O 0.0106 0.0060 'International Tables Vol C Tables 4.2.6.8 and 6.1.1.4'
Zn Zn 0.2839 1.4301 'International Tables Vol C Tables 4.2.6.8 and 6.1.1.4'
Eu Eu -0.1578 3.6682 'International Tables Vol C Tables 4.2.6.8 and 6.1.1.4'

loop_
_geom_angle_atom_site_label_1
_geom_angle_atom_site_label_2
_geom_angle_atom_site_label_3
_geom_angle
_geom_angle_site_symmetry_1
_geom_angle_site_symmetry_3
O4 Eu1 O4 150.67(4) 3_854 4_565
O4 Eu1 O3 145.82(12) 3_854 4_565
O4 Eu1 O3 57.86(11) 4_565 4_565
O4 Eu1 O6 74.65(11) 3_854 .
O4 Eu1 O6 76.35(11) 4_565 .
O3 Eu1 O6 121.75(11) 4_565 .
O4 Eu1 O8 71.14(11) 3_854 2_753
O4 Eu1 O8 124.83(12) 4_565 2_753
O3 Eu1 O8 109.95(11) 4_565 2_753
O6 Eu1 O8 125.95(11) . 2_753
O4 Eu1 O7 124.08(11) 3_854 2_753
O4 Eu1 O7 71.19(11) 4_565 2_753
O3 Eu1 O7 73.38(11) 4_565 2_753
O6 Eu1 O7 125.71(11) . 2_753
O8 Eu1 O7 54.71(11) 2_753 2_753
O4 Eu1 O1 89.30(12) 3_854 .
O4 Eu1 O1 70.71(11) 4_565 .
O3 Eu1 O1 124.88(11) 4_565 .
O6 Eu1 O1 55.96(11) . .
O8 Eu1 O1 82.90(11) 2_753 .
O7 Eu1 O1 72.57(10) 2_753 .
O4 Eu1 O1 71.11(11) 3_854 2_743
O4 Eu1 O1 117.50(11) 4_565 2_743
O3 Eu1 O1 76.72(11) 4_565 2_743
O6 Eu1 O1 97.69(10) . 2_743
O8 Eu1 O1 108.89(11) 2_753 2_743
O7 Eu1 O1 135.75(10) 2_753 2_743
O1 Eu1 O1 151.32(7) . 2_743
O4 Eu1 O9 104.90(11) 3_854 3_853
O4 Eu1 O9 68.39(12) 4_565 3_853
O3 Eu1 O9 61.66(11) 4_565 3_853
O6 Eu1 O9 69.55(10) . 3_853
O8 Eu1 O9 159.64(11) 2_753 3_853
O7 Eu1 O9 130.64(11) 2_753 3_853
O1 Eu1 O9 117.32(10) . 3_853
O1 Eu1 O9 52.28(10) 2_743 3_853
O4 Eu1 B2 159.73(15) 3_854 4_565
O4 Eu1 B2 28.94(15) 4_565 4_565
O3 Eu1 B2 30.24(14) 4_565 4_565
O6 Eu1 B2 95.07(14) . 4_565
O8 Eu1 B2 127.85(14) 2_753 4_565
O7 Eu1 B2 76.14(14) 2_753 4_565
O1 Eu1 B2 99.45(15) . 4_565
O1 Eu1 B2 93.56(15) 2_743 4_565
O9 Eu1 B2 54.84(15) 3_853 4_565
O4 Eu1 O2 86.87(11) 3_854 2_743
O4 Eu1 O2 121.07(10) 4_565 2_743
O3 Eu1 O2 63.81(11) 4_565 2_743
O6 Eu1 O2 148.65(11) . 2_743
O8 Eu1 O2 68.28(10) 2_753 2_743
O7 Eu1 O2 85.61(10) 2_753 2_743
O1 Eu1 O2 150.60(10) . 2_743
O1 Eu1 O2 51.78(10) 2_743 2_743
O9 Eu1 O2 91.79(10) 3_853 2_743
B2 Eu1 O2 93.98(14) 4_565 2_743
O4 Eu1 B4 97.74(14) 3_854 2_753
O4 Eu1 B4 97.98(14) 4_565 2_753
O3 Eu1 B4 91.71(13) 4_565 2_753
O6 Eu1 B4 131.25(13) . 2_753
O8 Eu1 B4 27.43(14) 2_753 2_753
O7 Eu1 B4 27.28(14) 2_753 2_753
O1 Eu1 B4 76.22(13) . 2_753
O1 Eu1 B4 125.87(13) 2_743 2_753
O9 Eu1 B4 153.37(13) 3_853 2_753
B2 Eu1 B4 102.08(17) 4_565 2_753
O2 Eu1 B4 75.45(13) 2_743 2_753
O5 Zn1 O8 117.60(14) 3_854 2_753
O5 Zn1 O10 99.43(14) 3_854 4_566
O8 Zn1 O10 86.71(14) 2_753 4_566
O5 Zn1 O8 89.49(13) 3_854 4_556
O8 Zn1 O8 79.12(15) 2_753 4_556
O10 Zn1 O8 165.61(13) 4_566 4_556
O5 Zn1 O2 90.98(13) 3_854 4_566
O8 Zn1 O2 148.62(12) 2_753 4_566
O10 Zn1 O2 101.93(14) 4_566 4_566
O8 Zn1 O2 89.10(13) 4_556 4_566
O5 Zn1 O6 139.52(12) 3_854 4_566
O8 Zn1 O6 98.37(13) 2_753 4_566
O10 Zn1 O6 62.80(12) 4_566 4_566
O8 Zn1 O6 116.51(12) 4_556 4_566
O2 Zn1 O6 61.08(12) 4_566 4_566
O5 Zn1 Eu1 111.76(11) 3_854 3_754
O8 Zn1 Eu1 100.07(9) 2_753 3_754
O10 Zn1 Eu1 139.63(10) 4_566 3_754
O8 Zn1 Eu1 42.79(9) 4_556 3_754
O2 Zn1 Eu1 54.35(9) 4_566 3_754
O6 Zn1 Eu1 76.84(8) 4_566 3_754
O5 Zn1 Eu1 84.22(10) 3_854 .
O8 Zn1 Eu1 36.11(9) 2_753 .
O10 Zn1 Eu1 78.18(10) 4_566 .
O8 Zn1 Eu1 91.63(10) 4_556 .
O2 Zn1 Eu1 175.13(8) 4_566 .
O6 Zn1 Eu1 122.60(8) 4_566 .
Eu1 Zn1 Eu1 128.377(16) 3_754 .
O6 B1 O3 111.4(4) . .
O6 B1 O1 106.8(4) . .
O3 B1 O1 109.9(4) . .
O6 B1 O2 106.3(4) . .
O3 B1 O2 113.5(4) . .
O1 B1 O2 108.6(4) . .
O6 B1 Eu1 50.8(2) . .
O3 B1 Eu1 117.3(3) . .
O1 B1 Eu1 57.0(2) . .
O2 B1 Eu1 129.0(3) . .
O6 B1 Eu1 100.3(3) . 2_753
O3 B1 Eu1 147.5(3) . 2_753
O1 B1 Eu1 51.4(2) . 2_753
O2 B1 Eu1 61.7(2) . 2_753
Eu1 B1 Eu1 77.21(12) . 2_753
O4 B2 O5 122.6(5) . .
O4 B2 O3 116.9(5) . .
O5 B2 O3 120.5(5) . .
O4 B2 Eu1 59.2(3) . 4_666
O5 B2 Eu1 158.6(4) . 4_666
O3 B2 Eu1 61.7(3) . 4_666
O10 B3 O7 113.4(4) . .
O10 B3 O6 107.7(4) . .
O7 B3 O6 110.1(4) . .
O10 B3 O5 108.7(4) . .
O7 B3 O5 106.0(4) . .
O6 B3 O5 110.9(4) . .
O9 B4 O7 121.5(5) . .
O9 B4 O8 125.2(5) . .
O7 B4 O8 113.2(5) . .
O9 B4 Eu1 179.0(4) . 2_743
O7 B4 Eu1 57.9(3) . 2_743
O8 B4 Eu1 55.3(2) . 2_743
O10 B5 O2 110.0(4) . 2_843
O10 B5 O1 113.5(4) . 4_665
O2 B5 O1 112.7(4) 2_843 4_665
O10 B5 O9 109.0(4) . .
O2 B5 O9 109.0(4) 2_843 .
O1 B5 O9 102.4(4) 4_665 .
O10 B5 Eu1 146.4(3) . 3_853
O2 B5 Eu1 103.5(3) 2_843 3_853
O1 B5 Eu1 53.3(2) 4_665 3_853
O9 B5 Eu1 55.1(2) . 3_853
B1 O1 B5 124.0(4) . 4_566
B1 O1 Eu1 94.2(3) . .
B5 O1 Eu1 131.8(3) 4_566 .
B1 O1 Eu1 102.4(3) . 2_753
B5 O1 Eu1 99.4(3) 4_566 2_753
Eu1 O1 Eu1 99.28(11) . 2_753
B5 O2 B1 122.2(4) 2_853 .
B5 O2 Zn1 121.0(3) 2_853 4_665
B1 O2 Zn1 100.1(3) . 4_665
B5 O2 Eu1 126.2(3) 2_853 2_753
B1 O2 Eu1 91.3(2) . 2_753
Zn1 O2 Eu1 87.43(11) 4_665 2_753
B2 O3 B1 118.9(4) . .
B2 O3 Eu1 88.0(3) . 4_666
B1 O3 Eu1 133.1(3) . 4_666
B2 O4 Eu1 145.7(4) . 3_854
B2 O4 Eu1 91.8(3) . 4_666
Eu1 O4 Eu1 116.85(14) 3_854 4_666
B2 O5 B3 123.7(4) . .
B2 O5 Zn1 110.6(3) . 3_854
B3 O5 Zn1 124.9(3) . 3_854
B1 O6 B3 121.2(4) . .
B1 O6 Zn1 92.1(3) . 4_665
B3 O6 Zn1 86.9(3) . 4_665
B1 O6 Eu1 101.6(3) . .
B3 O6 Eu1 128.3(3) . .
Zn1 O6 Eu1 121.21(14) 4_665 .
B4 O7 B3 121.0(4) . .
B4 O7 Eu1 94.8(3) . 2_743
B3 O7 Eu1 143.4(3) . 2_743
B4 O8 Zn1 118.2(3) . 2_743
B4 O8 Zn1 123.7(3) . 4_655
Zn1 O8 Zn1 100.88(15) 2_743 4_655
B4 O8 Eu1 97.2(3) . 2_743
Zn1 O8 Eu1 114.44(13) 2_743 2_743
Zn1 O8 Eu1 101.61(14) 4_655 2_743
B4 O9 B5 121.2(4) . .
B4 O9 Eu1 141.1(3) . 3_853
B5 O9 Eu1 97.6(3) . 3_853
B3 O10 B5 118.8(4) . .
B3 O10 Zn1 101.8(3) . 4_665
B5 O10 Zn1 138.5(3) . 4_665

loop_
_geom_bond_atom_site_label_1
_geom_bond_atom_site_label_2
_geom_bond_distance
_geom_bond_site_symmetry_2
Eu1 O4 2.289(3) 3_854
Eu1 O4 2.371(4) 4_565
Eu1 O3 2.430(3) 4_565
Eu1 O6 2.432(3) .
Eu1 O8 2.466(3) 2_753
Eu1 O7 2.528(3) 2_753
Eu1 O1 2.583(3) .
Eu1 O1 2.627(4) 2_743
Eu1 O9 2.671(3) 3_853
Eu1 B2 2.758(6) 4_565
Eu1 O2 2.892(3) 2_743
Eu1 B4 2.974(6) 2_753
Zn1 O5 2.034(3) 3_854
Zn1 O8 2.056(3) 2_753
Zn1 O10 2.085(4) 4_566
Zn1 O8 2.112(4) 4_556
Zn1 O2 2.202(3) 4_566
Zn1 O6 2.424(3) 4_566
Zn1 Eu1 3.5551(7) 3_754
B1 O6 1.451(6) .
B1 O3 1.459(6) .
B1 O1 1.486(6) .
B1 O2 1.496(6) .
B1 Eu1 3.285(6) 2_753
B2 O4 1.335(7) .
B2 O5 1.368(7) .
B2 O3 1.390(7) .
B2 Eu1 2.758(6) 4_666
B3 O10 1.450(7) .
B3 O7 1.452(7) .
B3 O6 1.482(7) .
B3 O5 1.492(6) .
B4 O9 1.362(7) .
B4 O7 1.368(7) .
B4 O8 1.381(7) .
B4 Eu1 2.974(6) 2_743
B5 O10 1.458(7) .
B5 O2 1.491(6) 2_843
B5 O1 1.498(6) 4_665
B5 O9 1.498(7) .
B5 Eu1 3.230(6) 3_853
O1 B5 1.498(6) 4_566
O1 Eu1 2.627(4) 2_753
O2 B5 1.491(6) 2_853
O2 Zn1 2.202(3) 4_665
O2 Eu1 2.892(3) 2_753
O3 Eu1 2.430(3) 4_666
O4 Eu1 2.289(3) 3_854
O4 Eu1 2.371(4) 4_666
O5 Zn1 2.034(3) 3_854
O6 Zn1 2.424(4) 4_665
O7 Eu1 2.528(3) 2_743
O8 Zn1 2.056(3) 2_743
O8 Zn1 2.112(4) 4_655
O8 Eu1 2.466(3) 2_743
O9 Eu1 2.671(3) 3_853
O10 Zn1 2.085(4) 4_665
